data_2102230
loop_
_publ_author_name
'Godino Salido, M. Luz'
'Arranz Mascar\'os, Paloma'
'L\'opez Garz\'on, Rafael'
'Guti\'errez Valero, M. Dolores'
'Low, John N.'
'Gallagher, John F.'
'Glidewell, Christopher'

_publ_section_title
;
 Hydrated metal(II) complexes of
 <i>N</i>-(6-amino-3,4-dihydro-3-methyl-5-nitroso-4-oxopyrimidin-2-yl)
 derivatives of glycine, glycylglycine, threonine, serine, valine and
 methionine: a monomeric complex and coordination polymers in one, two
 and three dimensions linked by hydrogen bonding
;
_journal_issue 1
_journal_name_full 'Acta Crystallographica Section B'
_journal_page_first 46
_journal_page_last 64
_journal_paper_doi 10.1107/S0108768103029136
_journal_volume 60
_journal_year 2004
_chemical_formula_moiety 'C14 H24 Ca N10 O12, 4(H2 O)'
_chemical_formula_sum 'C14 H32 Ca N10 O16'
_chemical_formula_weight 636.58
_chemical_name_systematic ?
_space_group_IT_number 2
_symmetry_cell_setting triclinic
_symmetry_space_group_name_Hall '-P 1'
_symmetry_space_group_name_H-M 'P -1'
_atom_sites_solution_hydrogens geom
_atom_sites_solution_primary direct
_atom_sites_solution_secondary difmap
_cell_angle_alpha 95.850(6)
_cell_angle_beta 97.040(8)
_cell_angle_gamma 110.038(8)
_cell_formula_units_Z 1
_cell_length_a 7.4540(7)
_cell_length_b 7.6148(11)
_cell_length_c 12.5939(17)
_cell_measurement_reflns_used 2833
_cell_measurement_temperature 120(2)
_cell_measurement_theta_max 27.04
_cell_measurement_theta_min 2.91
_cell_volume 658.52(15)
_computing_cell_refinement 'DENZO-SMN (Otwinowski & Minor, 1997)'
_computing_data_collection 'Kappa-CCD server software (Nonius, 1997)'
_computing_data_reduction 'DENZO-SMN (Otwinowski & Minor, 1997)'
_computing_molecular_graphics 'PLATON (Spek, 2003)'
_computing_publication_material 'SHELXL-97 (Sheldrick, 1997a) and PRPKAPPA (Ferguson, 1999)'
_computing_structure_refinement 'SHELXL-97 (Sheldrick, 1997a)'
_computing_structure_solution 'SHELXS-97 (Sheldrick, 1997b)'
_diffrn_ambient_temperature 120(2)
_diffrn_measured_fraction_theta_full 0.980
_diffrn_measured_fraction_theta_max 0.945
_diffrn_measurement_device_type Kappa-CCD
_diffrn_measurement_method '\f scans, and \w scans with \k offsets'
_diffrn_radiation_monochromator graphite
_diffrn_radiation_source 'fine-focus sealed X-ray tube'
_diffrn_radiation_type 'Mo K\a'
_diffrn_radiation_wavelength 0.71073
_diffrn_reflns_av_R_equivalents 0.103
_diffrn_reflns_av_sigmaI/netI 0.1774
_diffrn_reflns_limit_h_max 9
_diffrn_reflns_limit_h_min -9
_diffrn_reflns_limit_k_max 9
_diffrn_reflns_limit_k_min -9
_diffrn_reflns_limit_l_max 16
_diffrn_reflns_limit_l_min -16
_diffrn_reflns_number 5368
_diffrn_reflns_theta_full 25.00
_diffrn_reflns_theta_max 27.04
_diffrn_reflns_theta_min 2.91
_diffrn_standards_decay_% 0
_exptl_absorpt_coefficient_mu 0.332
_exptl_absorpt_correction_T_max 0.998
_exptl_absorpt_correction_T_min 0.963
_exptl_absorpt_correction_type multi-scan
_exptl_absorpt_process_details 'DENZO-SMN (Otwinowski & Minor, 1997)'
_exptl_crystal_colour pink
_exptl_crystal_density_diffrn 1.605
_exptl_crystal_density_method 'not measured'
_exptl_crystal_description lath
_exptl_crystal_F_000 334
_exptl_crystal_size_max 0.10
_exptl_crystal_size_mid 0.07
_exptl_crystal_size_min 0.005
_refine_diff_density_max 0.385
_refine_diff_density_min -0.509
_refine_ls_extinction_method none
_refine_ls_goodness_of_fit_ref 0.903
_refine_ls_hydrogen_treatment constr
_refine_ls_matrix_type full
_refine_ls_number_parameters 188
_refine_ls_number_reflns 2833
_refine_ls_number_restraints 0
_refine_ls_restrained_S_all 0.903
_refine_ls_R_factor_all 0.1647
_refine_ls_R_factor_gt 0.0566
_refine_ls_shift/su_max 0.000
_refine_ls_shift/su_mean 0.000
_refine_ls_structure_factor_coef Fsqd
_refine_ls_weighting_details 'w=1/[\s^2^(Fo^2^)+(0.0574P)^2^] where P=(Fo^2^+2Fc^2^)/3'
_refine_ls_weighting_scheme calc
_refine_ls_wR_factor_gt 0.1128
_refine_ls_wR_factor_ref 0.1496
_reflns_number_gt 1311
_reflns_number_total 2833
_reflns_threshold_expression I>2\s(I)
_cod_data_source_file na5011.cif
_cod_data_source_block I
_cod_depositor_comments
;
The following automatic conversions were performed:
'_exptl_absorpt_correction_type' value 'Multi-scan' changed to
'multi-scan' according to
'/home/saulius/struct/CIF-dictionaries/cif_core.dic' dictionary named
'cif_core.dic' version 2.4.1 from 2010-06-29.

Automatic conversion script
Id: cif_fix_enum 1527 2010-12-29 10:47:43Z saulius 

The following automatic conversions were performed:

'_exptl_absorpt_correction_type' value 'Multi-scan' changed to
'multi-scan' according to
/home/saulius/struct/CIF-dictionaries/cif_core.dic dictionary named
'cif_core.dic' version 2.4.1 from 2010-06-29.

Automatic conversion script
Id: cif_fix_values 1715 2011-07-08 13:25:40Z adriana 
;
_cod_original_cell_volume 658.52(14)
_cod_database_code 2102230

loop_
_symmetry_equiv_pos_as_xyz
'x, y, z'
'-x, -y, -z'

loop_
_atom_site_label
_atom_site_fract_x
_atom_site_fract_y
_atom_site_fract_z
_atom_site_U_iso_or_equiv
_atom_site_adp_type
_atom_site_calc_flag
_atom_site_refinement_flags
_atom_site_occupancy
_atom_site_type_symbol
Ca1 0.5000 0.5000 0.5000 0.0224(3) Uani d S 1 Ca
N1 0.1464(4) 0.6740(4) 0.9192(3) 0.0207(8) Uani d . 1 N
C2 -0.0348(5) 0.6066(5) 0.8681(3) 0.0190(9) Uani d . 1 C
N2 -0.0766(4) 0.4935(4) 0.7736(3) 0.0225(8) Uani d . 1 N
C121 0.0710(5) 0.4482(5) 0.7239(3) 0.0237(10) Uani d . 1 C
C122 0.1635(5) 0.5834(6) 0.6486(3) 0.0247(10) Uani d . 1 C
O121 0.2939(4) 0.5489(4) 0.6072(2) 0.0311(8) Uani d . 1 O
O122 0.1071(4) 0.7171(4) 0.6330(2) 0.0292(7) Uani d . 1 O
N3 -0.1861(4) 0.6406(4) 0.9076(3) 0.0186(8) Uani d . 1 N
C3 -0.3839(5) 0.5626(6) 0.8454(3) 0.0259(10) Uani d . 1 C
C4 -0.1558(5) 0.7495(5) 1.0078(3) 0.0203(9) Uani d . 1 C
O4 -0.2925(3) 0.7746(4) 1.0436(2) 0.0292(7) Uani d . 1 O
C5 0.0419(5) 0.8280(5) 1.0657(3) 0.0203(9) Uani d . 1 C
N5 0.0640(4) 0.9379(5) 1.1596(3) 0.0246(8) Uani d . 1 N
O5 0.2372(4) 1.0115(4) 1.2156(2) 0.0272(7) Uani d . 1 O
C6 0.1858(5) 0.7826(5) 1.0155(3) 0.0216(10) Uani d . 1 C
N6 0.3677(4) 0.8490(5) 1.0660(3) 0.0256(9) Uani d . 1 N
O1 0.2418(3) 0.2450(4) 0.3919(2) 0.0263(7) Uani d . 1 O
O2 0.4387(4) 0.7072(4) 0.3833(2) 0.0271(7) Uani d . 1 O
O3 0.2328(4) 0.8914(4) 0.4647(2) 0.0381(8) Uani d . 1 O
O4W 0.6811(4) 0.9173(4) 0.2596(2) 0.0357(8) Uani d . 1 O
H2 -0.1976 0.4448 0.7401 0.027 Uiso calc R 1 H
H12A 0.0122 0.3186 0.6825 0.028 Uiso calc R 1 H
H12B 0.1736 0.4484 0.7819 0.028 Uiso calc R 1 H
H3A -0.4304 0.4241 0.8361 0.039 Uiso calc R 1 H
H3B -0.3836 0.6040 0.7742 0.039 Uiso calc R 1 H
H3C -0.4695 0.6078 0.8845 0.039 Uiso calc R 1 H
H6A 0.4571 0.8212 1.0359 0.031 Uiso calc R 1 H
H6B 0.3993 0.9210 1.1297 0.031 Uiso calc R 1 H
H1X 0.1211 0.2598 0.3806 0.032 Uiso d R 1 H
H1Y 0.2507 0.1624 0.3338 0.032 Uiso d R 1 H
H2X 0.5286 0.7725 0.3416 0.033 Uiso d R 1 H
H2Y 0.3700 0.7771 0.4135 0.033 Uiso d R 1 H
H3X 0.1768 0.8379 0.5223 0.046 Uiso d R 1 H
H3Y 0.2269 1.0131 0.4674 0.046 Uiso d R 1 H
H4X 0.7438 0.9011 0.2010 0.043 Uiso d R 1 H
H4Y 0.7418 1.0436 0.2935 0.043 Uiso d R 1 H

loop_
_atom_site_aniso_label
_atom_site_aniso_U_11
_atom_site_aniso_U_22
_atom_site_aniso_U_33
_atom_site_aniso_U_12
_atom_site_aniso_U_13
_atom_site_aniso_U_23
Ca1 0.0213(6) 0.0253(7) 0.0219(7) 0.0101(5) 0.0052(5) 0.0017(5)
N1 0.0195(18) 0.0234(19) 0.020(2) 0.0097(15) 0.0036(15) -0.0014(16)
C2 0.020(2) 0.020(2) 0.020(2) 0.0086(17) 0.0068(17) 0.0050(18)
N2 0.0181(17) 0.029(2) 0.020(2) 0.0080(15) 0.0039(14) 0.0001(16)
C121 0.024(2) 0.025(2) 0.028(3) 0.0130(18) 0.0120(18) 0.0071(19)
C122 0.020(2) 0.027(3) 0.022(3) 0.0050(19) 0.0022(18) -0.003(2)
O121 0.0297(16) 0.0368(18) 0.0344(19) 0.0179(14) 0.0149(14) 0.0072(15)
O122 0.0295(15) 0.0314(18) 0.0337(19) 0.0161(14) 0.0130(14) 0.0089(14)
N3 0.0155(16) 0.0196(18) 0.021(2) 0.0073(14) 0.0020(14) 0.0013(15)
C3 0.016(2) 0.032(3) 0.028(3) 0.0070(18) 0.0024(18) 0.005(2)
C4 0.020(2) 0.020(2) 0.023(2) 0.0071(18) 0.0063(18) 0.0079(18)
O4 0.0221(14) 0.0385(18) 0.0306(18) 0.0155(13) 0.0086(13) 0.0010(14)
C5 0.017(2) 0.019(2) 0.027(3) 0.0090(17) 0.0054(17) 0.0041(19)
N5 0.0291(19) 0.025(2) 0.020(2) 0.0102(16) 0.0038(16) 0.0024(16)
O5 0.0240(15) 0.0319(17) 0.0220(17) 0.0091(13) -0.0025(13) -0.0006(14)
C6 0.017(2) 0.018(2) 0.028(3) 0.0040(17) 0.0029(18) 0.0061(19)
N6 0.0182(18) 0.033(2) 0.026(2) 0.0106(15) 0.0040(15) 0.0004(17)
O1 0.0246(14) 0.0304(17) 0.0249(17) 0.0127(13) 0.0026(12) -0.0002(13)
O2 0.0285(15) 0.0278(17) 0.0290(18) 0.0130(13) 0.0105(13) 0.0049(14)
O3 0.055(2) 0.0322(18) 0.041(2) 0.0249(16) 0.0237(16) 0.0128(15)
O4W 0.0350(16) 0.0350(19) 0.0300(19) 0.0034(14) 0.0134(14) -0.0033(15)

loop_
_atom_type_symbol
_atom_type_description
_atom_type_scat_dispersion_real
_atom_type_scat_dispersion_imag
_atom_type_scat_source
C C 0.0033 0.0016 'International Tables Vol C Tables 4.2.6.8 and 6.1.1.4'
H H 0.0000 0.0000 'International Tables Vol C Tables 4.2.6.8 and 6.1.1.4'
Ca Ca 0.2262 0.3064 'International Tables Vol C Tables 4.2.6.8 and 6.1.1.4'
N N 0.0061 0.0033 'International Tables Vol C Tables 4.2.6.8 and 6.1.1.4'
O O 0.0106 0.0060 'International Tables Vol C Tables 4.2.6.8 and 6.1.1.4'

loop_
_geom_angle_atom_site_label_1
_geom_angle_atom_site_label_2
_geom_angle_atom_site_label_3
_geom_angle_site_symmetry_1
_geom_angle_site_symmetry_3
_geom_angle
_geom_angle_publ_flag
O121 Ca1 O121 . 2_666 180.0000(10) no
O121 Ca1 O1 . 2_666 90.01(9) no
O121 Ca1 O1 2_666 2_666 89.99(9) no
O121 Ca1 O1 . . 89.99(9) no
O121 Ca1 O1 2_666 . 90.01(9) no
O1 Ca1 O1 2_666 . 180.0 no
O121 Ca1 O2 . 2_666 88.20(10) no
O121 Ca1 O2 2_666 2_666 91.80(10) no
O1 Ca1 O2 2_666 2_666 89.41(9) no
O1 Ca1 O2 . 2_666 90.59(9) no
O121 Ca1 O2 . . 91.80(10) no
O121 Ca1 O2 2_666 . 88.20(10) no
O1 Ca1 O2 2_666 . 90.59(9) no
O1 Ca1 O2 . . 89.41(9) no
O2 Ca1 O2 2_666 . 180.00(10) no
C2 N1 C6 . . 117.9(3) no
N1 C2 N2 . . 118.3(3) no
N1 C2 N3 . . 124.4(3) no
N2 C2 N3 . . 117.2(3) no
C2 N2 C121 . . 122.1(3) no
C2 N2 H2 . . 119.0 no
C121 N2 H2 . . 119.0 no
N2 C121 C122 . . 114.2(3) no
N2 C121 H12A . . 108.7 no
C122 C121 H12A . . 108.7 no
N2 C121 H12B . . 108.7 no
C122 C121 H12B . . 108.7 no
H12A C121 H12B . . 107.6 no
O121 C122 O122 . . 125.5(4) no
O121 C122 C121 . . 114.9(4) no
O122 C122 C121 . . 119.6(3) no
C122 O121 Ca1 . . 167.9(3) no
C2 N3 C4 . . 120.7(3) no
C2 N3 C3 . . 121.3(3) no
C4 N3 C3 . . 118.0(3) no
N3 C3 H3A . . 109.5 no
N3 C3 H3B . . 109.5 no
H3A C3 H3B . . 109.5 no
N3 C3 H3C . . 109.5 no
H3A C3 H3C . . 109.5 no
H3B C3 H3C . . 109.5 no
O4 C4 N3 . . 120.1(3) no
O4 C4 C5 . . 123.4(4) no
N3 C4 C5 . . 116.5(3) no
N5 C5 C6 . . 128.8(3) no
N5 C5 C4 . . 113.9(3) no
C6 C5 C4 . . 117.3(4) no
O5 N5 C5 . . 117.0(3) no
N6 C6 N1 . . 117.4(3) no
N6 C6 C5 . . 119.4(4) no
N1 C6 C5 . . 123.2(3) no
C6 N6 H6A . . 120.0 no
C6 N6 H6B . . 120.0 no
H6A N6 H6B . . 120.0 no
Ca1 O1 H1X . . 116.3 no
Ca1 O1 H1Y . . 126.6 no
H1X O1 H1Y . . 110.1 no
Ca1 O2 H2X . . 122.9 no
Ca1 O2 H2Y . . 111.6 no
H2X O2 H2Y . . 114.6 no
H3X O3 H3Y . . 107.8 no
H4X O4W H4Y . . 107.4 no

loop_
_geom_bond_atom_site_label_1
_geom_bond_atom_site_label_2
_geom_bond_site_symmetry_2
_geom_bond_distance
_geom_bond_publ_flag
Ca1 O121 . 2.263(3) no
Ca1 O121 2_666 2.263(3) no
Ca1 O1 2_666 2.363(3) no
Ca1 O1 . 2.363(3) no
Ca1 O2 2_666 2.379(3) no
Ca1 O2 . 2.379(3) no
N1 C2 . 1.321(5) no
N1 C6 . 1.336(5) no
C2 N2 . 1.331(5) no
C2 N3 . 1.377(4) no
N2 C121 . 1.451(4) no
N2 H2 . 0.88 no
C121 C122 . 1.520(5) no
C121 H12A . 0.99 no
C121 H12B . 0.99 no
C122 O121 . 1.247(4) no
C122 O122 . 1.251(5) no
N3 C4 . 1.386(5) no
N3 C3 . 1.471(4) no
C3 H3A . 0.98 no
C3 H3B . 0.98 no
C3 H3C . 0.98 no
C4 O4 . 1.227(4) no
C4 C5 . 1.451(5) no
C5 N5 . 1.335(5) no
C5 C6 . 1.430(5) no
N5 O5 . 1.296(4) no
C6 N6 . 1.323(5) no
N6 H6A . 0.88 no
N6 H6B . 0.88 no
O1 H1X . 0.94 no
O1 H1Y . 0.94 no
O2 H2X . 0.94 no
O2 H2Y . 0.94 no
O3 H3X . 0.94 no
O3 H3Y . 0.94 no
O4W H4X . 0.94 no
O4W H4Y . 0.94 no

loop_
_geom_hbond_atom_site_label_D
_geom_hbond_atom_site_label_H
_geom_hbond_atom_site_label_A
_geom_hbond_site_symmetry_A
_geom_hbond_distance_DH
_geom_hbond_distance_HA
_geom_hbond_distance_DA
_geom_hbond_angle_DHA
_geom_hbond_publ_flag
N2 H2 O2 2_566 0.88 2.12 2.962(4) 159 y
N6 H6A O4 1_655 0.88 2.01 2.818(4) 152 y
N6 H6B O5 . 0.88 1.96 2.613(4) 130 y
O1 H1X O122 2_566 0.94 1.76 2.698(4) 177 y
O1 H1Y O5 1_544 0.94 1.75 2.688(4) 172 y
O2 H2X O4W . 0.94 1.80 2.733(3) 172 y
O2 H2Y O3 . 0.94 1.70 2.635(4) 176 y
O3 H3X O122 . 0.94 1.78 2.710(4) 169 y
O3 H3Y O1 1_565 0.94 2.07 2.914(4) 149 y
O4W H4X O4 1_654 0.94 2.06 2.880(4) 145 y
O4W H4X N5 1_654 0.94 2.43 3.220(4) 141 y
O4W H4Y O122 2_676 0.94 1.85 2.787(4) 172 y

loop_
_geom_torsion_atom_site_label_1
_geom_torsion_atom_site_label_2
_geom_torsion_atom_site_label_3
_geom_torsion_atom_site_label_4
_geom_torsion_site_symmetry_1
_geom_torsion
_geom_torsion_publ_flag
C6 N1 C2 N2 . -178.0(4) no
C6 N1 C2 N3 . 0.0(6) no
N1 C2 N2 C121 . -2.1(6) no
N3 C2 N2 C121 . 179.8(3) no
C2 N2 C121 C122 . -90.3(5) no
N2 C121 C122 O121 . 178.4(3) no
N2 C121 C122 O122 . -1.3(5) no
O122 C122 O121 Ca1 . -42.6(15) no
C121 C122 O121 Ca1 . 137.7(11) no
O1 Ca1 O121 C122 2_666 116.5(13) no
O1 Ca1 O121 C122 . -63.5(13) no
O2 Ca1 O121 C122 2_666 -154.1(13) no
O2 Ca1 O121 C122 . 25.9(13) no
N1 C2 N3 C4 . -1.0(6) no
N2 C2 N3 C4 . 177.0(4) no
N1 C2 N3 C3 . 179.2(4) no
N2 C2 N3 C3 . -2.8(5) no
C2 N3 C4 O4 . -177.9(3) no
C3 N3 C4 O4 . 1.9(5) no
C2 N3 C4 C5 . 1.7(5) no
C3 N3 C4 C5 . -178.5(3) no
O4 C4 C5 N5 . -3.0(6) no
N3 C4 C5 N5 . 177.4(3) no
O4 C4 C5 C6 . 178.2(4) no
N3 C4 C5 C6 . -1.4(5) no
C6 C5 N5 O5 . -1.7(6) no
C4 C5 N5 O5 . 179.6(3) no
C2 N1 C6 N6 . 179.9(3) no
C2 N1 C6 C5 . 0.2(6) no
N5 C5 C6 N6 . 2.2(6) no
C4 C5 C6 N6 . -179.1(4) no
N5 C5 C6 N1 . -178.2(4) no
C4 C5 C6 N1 . 0.5(6) no
